data_4121303
loop_
_publ_author_name
'Daniel J. Harrison'
'Graham M. Lee'
'Matthew C. Leclerc'
'Ilia Korobkov'
'R. Tom Baker'

_publ_section_title
;
 Cobalt Fluorocarbenes: Cycloaddition Reactions with Tetrafluoroethylene
 and Reactivity of the Perfluorometallacyclic Products
;
_journal_name_full 'Journal of the American Chemical Society'
_journal_page_first 18296
_journal_page_last 18299
_journal_paper_doi 10.1021/ja411503c
_journal_volume 135
_journal_year 2013
_chemical_formula_sum 'C38 H36 Co2 F4 P2'
_chemical_formula_weight 748.47
_chemical_name_systematic
; 
 ? 
;
_space_group_IT_number 2
_symmetry_cell_setting triclinic
_symmetry_space_group_name_Hall '-P 1'
_symmetry_space_group_name_H-M 'P -1'
_atom_sites_solution_hydrogens geom
_atom_sites_solution_primary direct
_atom_sites_solution_secondary difmap
_audit_creation_method SHELXL-97
_cell_angle_alpha 106.4950(10)
_cell_angle_beta 93.1490(10)
_cell_angle_gamma 102.9680(10)
_cell_formula_units_Z 1
_cell_length_a 8.5304(3)
_cell_length_b 9.1085(3)
_cell_length_c 11.5135(4)
_cell_measurement_reflns_used 9997
_cell_measurement_temperature 200(2)
_cell_measurement_theta_max 28.28
_cell_measurement_theta_min 2.41
_cell_volume 829.13(5)
_computing_cell_refinement 'APEX II, Bruker (2009)'
_computing_data_collection 'APEX II, Bruker (2009)'
_computing_data_reduction 'XPREP, Bruker (2009)'
_computing_molecular_graphics 'SHELXTL, Bruker (2004)'
_computing_publication_material 'SHELXTL, Bruker (2004)'
_computing_structure_refinement 'SHELXL-97 (Sheldrick, 2008)'
_computing_structure_solution 'SHELXS-97 (Sheldrick, 2008)'
_diffrn_ambient_temperature 200(2)
_diffrn_measured_fraction_theta_full 0.984
_diffrn_measured_fraction_theta_max 0.984
_diffrn_measurement_device_type 'Bruker APEX-II CCD'
_diffrn_measurement_method '\f and \w scans'
_diffrn_radiation_monochromator graphite
_diffrn_radiation_source 'fine-focus sealed tube'
_diffrn_radiation_type MoK\a
_diffrn_radiation_wavelength 0.71073
_diffrn_reflns_av_R_equivalents 0.0146
_diffrn_reflns_av_sigmaI/netI 0.0156
_diffrn_reflns_limit_h_max 11
_diffrn_reflns_limit_h_min -11
_diffrn_reflns_limit_k_max 12
_diffrn_reflns_limit_k_min -12
_diffrn_reflns_limit_l_max 15
_diffrn_reflns_limit_l_min -12
_diffrn_reflns_number 13146
_diffrn_reflns_theta_full 28.30
_diffrn_reflns_theta_max 28.30
_diffrn_reflns_theta_min 1.86
_exptl_absorpt_coefficient_mu 1.146
_exptl_absorpt_correction_T_max 0.9038
_exptl_absorpt_correction_T_min 0.8202
_exptl_absorpt_correction_type multi-scan
_exptl_absorpt_process_details 'SADABS, Bruker (2003)'
_exptl_crystal_colour red
_exptl_crystal_density_diffrn 1.499
_exptl_crystal_density_meas ?
_exptl_crystal_description block
_exptl_crystal_F_000 384
_exptl_crystal_size_max 0.18
_exptl_crystal_size_mid 0.16
_exptl_crystal_size_min 0.09
_refine_diff_density_max 0.655
_refine_diff_density_min -0.183
_refine_diff_density_rms 0.049
_refine_ls_extinction_method none
_refine_ls_goodness_of_fit_ref 1.048
_refine_ls_hydrogen_treatment constr
_refine_ls_matrix_type full
_refine_ls_number_parameters 208
_refine_ls_number_reflns 4058
_refine_ls_number_restraints 0
_refine_ls_restrained_S_all 1.048
_refine_ls_R_factor_all 0.0283
_refine_ls_R_factor_gt 0.0244
_refine_ls_shift/su_max 0.001
_refine_ls_shift/su_mean 0.000
_refine_ls_structure_factor_coef Fsqd
_refine_ls_weighting_details 'calc w=1/[\s^2^(Fo^2^)+(0.0428P)^2^+0.1380P] where P=(Fo^2^+2Fc^2^)/3'
_refine_ls_weighting_scheme calc
_refine_ls_wR_factor_gt 0.0658
_refine_ls_wR_factor_ref 0.0683
_reflns_number_gt 3686
_reflns_number_total 4058
_reflns_threshold_expression >2sigma(I)
_cod_data_source_file ja411503c_si_002.cif
_cod_data_source_block tb067
_cod_depositor_comments
;
The following automatic conversions were performed:

'_exptl_crystal_density_meas' value 'n/a' was changed to '?' - the
value is perceived as not measured.

Automatic conversion script
Id: cif_fix_values 3008 2015-01-20 13:52:24Z robertas 
;
_cod_database_code 4121303

loop_
_symmetry_equiv_pos_as_xyz
'x, y, z'
'-x, -y, -z'

loop_
_atom_site_label
_atom_site_type_symbol
_atom_site_fract_x
_atom_site_fract_y
_atom_site_fract_z
_atom_site_U_iso_or_equiv
_atom_site_adp_type
_atom_site_occupancy
_atom_site_symmetry_multiplicity
_atom_site_calc_flag
_atom_site_refinement_flags
Co1 Co 0.75262(2) 0.711464(18) 0.312455(14) 0.02355(7) Uani 1 1 d .
P2 P 0.66995(4) 0.45882(3) 0.27652(3) 0.02075(8) Uani 1 1 d .
F1 F 1.08283(12) 0.84496(12) 0.36665(10) 0.0525(3) Uani 1 1 d .
F2 F 1.03266(11) 0.59921(12) 0.33455(10) 0.0472(2) Uani 1 1 d .
C1 C 0.5296(2) 0.77456(18) 0.32147(17) 0.0429(4) Uani 1 1 d .
H1 H 0.4261 0.7103 0.3371 0.051 Uiso 1 1 calc R
C2 C 0.5820(2) 0.7664(2) 0.20463(15) 0.0456(4) Uani 1 1 d .
H2 H 0.5211 0.6960 0.1241 0.055 Uiso 1 1 calc R
C3 C 0.7314(2) 0.8745(2) 0.22218(16) 0.0473(4) Uani 1 1 d .
H3 H 0.7959 0.8967 0.1564 0.057 Uiso 1 1 calc R
C4 C 0.7755(2) 0.95030(17) 0.35018(16) 0.0423(4) Uani 1 1 d .
H4 H 0.8755 1.0359 0.3897 0.051 Uiso 1 1 calc R
C5 C 0.6481(2) 0.89039(18) 0.41063(15) 0.0409(3) Uani 1 1 d .
H5 H 0.6437 0.9232 0.5007 0.049 Uiso 1 1 calc R
C6 C 0.74550(17) 0.37303(17) 0.38724(13) 0.0316(3) Uani 1 1 d .
H6A H 0.6802 0.2646 0.3720 0.047 Uiso 1 1 calc R
H6B H 0.7378 0.4367 0.4701 0.047 Uiso 1 1 calc R
H6C H 0.8589 0.3719 0.3788 0.047 Uiso 1 1 calc R
C7 C 0.45036(14) 0.37699(14) 0.26003(11) 0.0230(2) Uani 1 1 d .
C8 C 0.35496(16) 0.36533(16) 0.15381(13) 0.0302(3) Uani 1 1 d .
H8 H 0.4045 0.4016 0.0918 0.036 Uiso 1 1 calc R
C9 C 0.18857(17) 0.30148(17) 0.13767(14) 0.0351(3) Uani 1 1 d .
H9 H 0.1250 0.2943 0.0649 0.042 Uiso 1 1 calc R
C10 C 0.11539(17) 0.24839(18) 0.22745(15) 0.0378(3) Uani 1 1 d .
H10 H 0.0017 0.2034 0.2160 0.045 Uiso 1 1 calc R
C11 C 0.20722(19) 0.2608(2) 0.33314(15) 0.0413(3) Uani 1 1 d .
H11 H 0.1566 0.2254 0.3952 0.050 Uiso 1 1 calc R
C12 C 0.37418(17) 0.32496(18) 0.34996(13) 0.0338(3) Uani 1 1 d .
H12 H 0.4366 0.3333 0.4235 0.041 Uiso 1 1 calc R
C13 C 0.71714(14) 0.34083(14) 0.13128(11) 0.0227(2) Uani 1 1 d .
C14 C 0.67853(17) 0.17570(15) 0.09875(13) 0.0314(3) Uani 1 1 d .
H14 H 0.6280 0.1233 0.1525 0.038 Uiso 1 1 calc R
C15 C 0.71402(19) 0.08825(17) -0.01214(14) 0.0379(3) Uani 1 1 d .
H15 H 0.6890 -0.0238 -0.0335 0.045 Uiso 1 1 calc R
C16 C 0.78568(18) 0.16381(18) -0.09169(13) 0.0369(3) Uani 1 1 d .
H16 H 0.8099 0.1035 -0.1674 0.044 Uiso 1 1 calc R
C17 C 0.82199(17) 0.32663(17) -0.06111(12) 0.0322(3) Uani 1 1 d .
H17 H 0.8698 0.3783 -0.1162 0.039 Uiso 1 1 calc R
C18 C 0.78856(15) 0.41526(15) 0.05042(12) 0.0265(3) Uani 1 1 d .
H18 H 0.8147 0.5274 0.0714 0.032 Uiso 1 1 calc R
C19 C 0.95662(18) 0.71579(16) 0.34104(12) 0.0328(3) Uani 1 1 d .

loop_
_atom_site_aniso_label
_atom_site_aniso_U_11
_atom_site_aniso_U_22
_atom_site_aniso_U_33
_atom_site_aniso_U_23
_atom_site_aniso_U_13
_atom_site_aniso_U_12
Co1 0.02849(11) 0.01890(10) 0.02118(10) 0.00451(7) 0.00039(7) 0.00444(7)
P2 0.02239(15) 0.01963(15) 0.02093(15) 0.00724(12) 0.00147(11) 0.00558(11)
F1 0.0358(5) 0.0439(5) 0.0599(6) 0.0052(5) -0.0038(4) -0.0098(4)
F2 0.0304(5) 0.0486(5) 0.0638(6) 0.0174(5) 0.0020(4) 0.0130(4)
C1 0.0381(8) 0.0315(7) 0.0613(10) 0.0113(7) 0.0039(7) 0.0175(6)
C2 0.0574(10) 0.0382(8) 0.0420(9) 0.0089(7) -0.0122(7) 0.0225(7)
C3 0.0714(11) 0.0366(8) 0.0449(9) 0.0240(7) 0.0090(8) 0.0202(8)
C4 0.0557(10) 0.0187(6) 0.0495(9) 0.0084(6) 0.0022(7) 0.0071(6)
C5 0.0534(9) 0.0288(7) 0.0399(8) 0.0023(6) 0.0074(7) 0.0190(7)
C6 0.0357(7) 0.0339(7) 0.0296(7) 0.0148(6) 0.0001(5) 0.0119(6)
C7 0.0239(6) 0.0184(5) 0.0263(6) 0.0058(5) 0.0034(5) 0.0056(4)
C8 0.0289(7) 0.0315(7) 0.0326(7) 0.0139(6) 0.0015(5) 0.0074(5)
C9 0.0285(7) 0.0338(7) 0.0426(8) 0.0110(6) -0.0038(6) 0.0095(5)
C10 0.0232(6) 0.0342(7) 0.0520(9) 0.0079(7) 0.0073(6) 0.0054(5)
C11 0.0335(8) 0.0469(9) 0.0419(8) 0.0148(7) 0.0141(6) 0.0032(6)
C12 0.0326(7) 0.0387(7) 0.0281(7) 0.0100(6) 0.0056(5) 0.0050(6)
C13 0.0209(5) 0.0222(5) 0.0239(6) 0.0047(5) 0.0003(4) 0.0065(4)
C14 0.0355(7) 0.0241(6) 0.0340(7) 0.0081(5) 0.0045(6) 0.0073(5)
C15 0.0440(8) 0.0237(6) 0.0401(8) -0.0003(6) 0.0017(6) 0.0106(6)
C16 0.0371(8) 0.0395(8) 0.0289(7) -0.0025(6) 0.0028(6) 0.0159(6)
C17 0.0313(7) 0.0383(7) 0.0254(6) 0.0070(6) 0.0054(5) 0.0083(6)
C18 0.0263(6) 0.0251(6) 0.0259(6) 0.0057(5) 0.0012(5) 0.0054(5)
C19 0.0376(7) 0.0286(7) 0.0261(6) 0.0041(5) 0.0031(5) 0.0016(5)

loop_
_atom_type_symbol
_atom_type_description
_atom_type_scat_dispersion_real
_atom_type_scat_dispersion_imag
_atom_type_scat_source
C C 0.0033 0.0016 'International Tables Vol C Tables 4.2.6.8 and 6.1.1.4'
H H 0.0000 0.0000 'International Tables Vol C Tables 4.2.6.8 and 6.1.1.4'
F F 0.0171 0.0103 'International Tables Vol C Tables 4.2.6.8 and 6.1.1.4'
P P 0.1023 0.0942 'International Tables Vol C Tables 4.2.6.8 and 6.1.1.4'
Co Co 0.3494 0.9721 'International Tables Vol C Tables 4.2.6.8 and 6.1.1.4'

loop_
_geom_angle_atom_site_label_1
_geom_angle_atom_site_label_2
_geom_angle_atom_site_label_3
_geom_angle
C19 Co1 C4 98.61(7)
C19 Co1 C3 109.44(7)
C4 Co1 C3 40.44(7)
C19 Co1 C2 145.02(7)
C4 Co1 C2 66.65(7)
C3 Co1 C2 38.93(7)
C19 Co1 C1 161.99(7)
C4 Co1 C1 66.35(7)
C3 Co1 C1 66.14(7)
C2 Co1 C1 39.72(7)
C19 Co1 C5 122.99(7)
C4 Co1 C5 39.65(7)
C3 Co1 C5 66.61(7)
C2 Co1 C5 66.16(6)
C1 Co1 C5 39.01(6)
C19 Co1 P2 94.22(5)
C4 Co1 P2 166.67(5)
C3 Co1 P2 136.89(5)
C2 Co1 P2 104.29(5)
C1 Co1 P2 100.38(5)
C5 Co1 P2 128.56(5)
C13 P2 C6 103.04(6)
C13 P2 C7 100.29(5)
C6 P2 C7 102.43(6)
C13 P2 Co1 114.54(4)
C6 P2 Co1 117.58(5)
C7 P2 Co1 116.55(4)
C5 C1 C2 108.07(15)
C5 C1 Co1 70.57(9)
C2 C1 Co1 69.73(9)
C3 C2 C1 108.09(15)
C3 C2 Co1 69.62(9)
C1 C2 Co1 70.55(8)
C2 C3 C4 108.18(15)
C2 C3 Co1 71.45(9)
C4 C3 Co1 69.13(8)
C5 C4 C3 107.90(15)
C5 C4 Co1 72.22(8)
C3 C4 Co1 70.43(8)
C1 C5 C4 107.72(15)
C1 C5 Co1 70.42(8)
C4 C5 Co1 68.13(8)
C12 C7 C8 118.30(12)
C12 C7 P2 122.26(10)
C8 C7 P2 119.44(10)
C9 C8 C7 120.84(13)
C8 C9 C10 119.98(13)
C11 C10 C9 119.90(13)
C10 C11 C12 120.38(14)
C11 C12 C7 120.58(13)
C18 C13 C14 119.11(12)
C18 C13 P2 119.98(9)
C14 C13 P2 120.89(10)
C15 C14 C13 120.06(13)
C16 C15 C14 120.27(13)
C17 C16 C15 120.05(13)
C16 C17 C18 120.06(13)
C17 C18 C13 120.44(12)
F2 C19 F1 102.01(12)
F2 C19 Co1 131.75(10)
F1 C19 Co1 126.04(11)

loop_
_geom_bond_atom_site_label_1
_geom_bond_atom_site_label_2
_geom_bond_distance
Co1 C19 1.7428(15)
Co1 C4 2.0549(14)
Co1 C3 2.0722(15)
Co1 C2 2.0957(15)
Co1 C1 2.1066(15)
Co1 C5 2.1085(14)
Co1 P2 2.1594(3)
P2 C13 1.8334(12)
P2 C6 1.8309(13)
P2 C7 1.8315(12)
F1 C19 1.3528(16)
F2 C19 1.3503(18)
C1 C5 1.407(2)
C1 C2 1.428(3)
C2 C3 1.389(3)
C3 C4 1.426(2)
C4 C5 1.413(2)
C7 C12 1.3905(18)
C7 C8 1.3954(18)
C8 C9 1.388(2)
C9 C10 1.383(2)
C10 C11 1.373(2)
C11 C12 1.393(2)
C13 C18 1.3903(18)
C13 C14 1.3983(18)
C14 C15 1.389(2)
C15 C16 1.384(2)
C16 C17 1.380(2)
C17 C18 1.3917(19)

loop_
_geom_torsion_atom_site_label_1
_geom_torsion_atom_site_label_2
_geom_torsion_atom_site_label_3
_geom_torsion_atom_site_label_4
_geom_torsion
C19 Co1 P2 C13 -72.04(6)
C4 Co1 P2 C13 123.7(2)
C3 Co1 P2 C13 52.51(9)
C2 Co1 P2 C13 78.03(7)
C1 Co1 P2 C13 118.54(7)
C5 Co1 P2 C13 148.74(7)
C19 Co1 P2 C6 49.18(7)
C4 Co1 P2 C6 -115.1(2)
C3 Co1 P2 C6 173.73(9)
C2 Co1 P2 C6 -160.75(8)
C1 Co1 P2 C6 -120.23(7)
C5 Co1 P2 C6 -90.04(8)
C19 Co1 P2 C7 171.36(6)
C4 Co1 P2 C7 7.1(2)
C3 Co1 P2 C7 -64.09(9)
C2 Co1 P2 C7 -38.56(7)
C1 Co1 P2 C7 1.95(7)
C5 Co1 P2 C7 32.14(7)
C19 Co1 C1 C5 -2.3(3)
C4 Co1 C1 C5 -37.37(10)
C3 Co1 C1 C5 -81.74(11)
C2 Co1 C1 C5 -118.74(14)
P2 Co1 C1 C5 141.33(9)
C19 Co1 C1 C2 116.4(2)
C4 Co1 C1 C2 81.38(11)
C3 Co1 C1 C2 37.00(10)
C5 Co1 C1 C2 118.74(14)
P2 Co1 C1 C2 -99.93(9)
C5 C1 C2 C3 0.69(17)
Co1 C1 C2 C3 -59.74(11)
C5 C1 C2 Co1 60.43(10)
C19 Co1 C2 C3 -32.27(16)
C4 Co1 C2 C3 38.30(10)
C1 Co1 C2 C3 118.85(14)
C5 Co1 C2 C3 81.74(11)
P2 Co1 C2 C3 -152.06(9)
C19 Co1 C2 C1 -151.12(11)
C4 Co1 C2 C1 -80.55(10)
C3 Co1 C2 C1 -118.85(14)
C5 Co1 C2 C1 -37.11(10)
P2 Co1 C2 C1 89.10(9)
C1 C2 C3 C4 0.70(17)
Co1 C2 C3 C4 -59.62(11)
C1 C2 C3 Co1 60.33(10)
C19 Co1 C3 C2 161.06(10)
C4 Co1 C3 C2 -118.70(15)
C1 Co1 C3 C2 -37.74(10)
C5 Co1 C3 C2 -80.48(11)
P2 Co1 C3 C2 41.64(13)
C19 Co1 C3 C4 -80.24(11)
C2 Co1 C3 C4 118.70(15)
C1 Co1 C3 C4 80.96(11)
C5 Co1 C3 C4 38.22(10)
P2 Co1 C3 C4 160.34(8)
C2 C3 C4 C5 -1.83(18)
Co1 C3 C4 C5 -62.91(10)
C2 C3 C4 Co1 61.08(11)
C19 Co1 C4 C5 -132.88(10)
C3 Co1 C4 C5 117.16(15)
C2 Co1 C4 C5 80.26(11)
C1 Co1 C4 C5 36.77(10)
P2 Co1 C4 C5 31.2(3)
C19 Co1 C4 C3 109.96(11)
C2 Co1 C4 C3 -36.90(11)
C1 Co1 C4 C3 -80.39(12)
C5 Co1 C4 C3 -117.16(15)
P2 Co1 C4 C3 -85.9(2)
C2 C1 C5 C4 -1.82(16)
Co1 C1 C5 C4 58.08(10)
C2 C1 C5 Co1 -59.90(10)
C3 C4 C5 C1 2.24(17)
Co1 C4 C5 C1 -59.51(10)
C3 C4 C5 Co1 61.76(10)
C19 Co1 C5 C1 179.14(10)
C4 Co1 C5 C1 119.40(14)
C3 Co1 C5 C1 80.43(11)
C2 Co1 C5 C1 37.78(11)
P2 Co1 C5 C1 -51.81(11)
C19 Co1 C5 C4 59.75(12)
C3 Co1 C5 C4 -38.96(10)
C2 Co1 C5 C4 -81.62(11)
C1 Co1 C5 C4 -119.40(14)
P2 Co1 C5 C4 -171.21(8)
C13 P2 C7 C12 129.40(11)
C6 P2 C7 C12 23.45(12)
Co1 P2 C7 C12 -106.36(10)
C13 P2 C7 C8 -50.37(11)
C6 P2 C7 C8 -156.33(11)
Co1 P2 C7 C8 73.87(11)
C12 C7 C8 C9 -0.8(2)
P2 C7 C8 C9 178.94(11)
C7 C8 C9 C10 0.0(2)
C8 C9 C10 C11 0.8(2)
C9 C10 C11 C12 -0.7(2)
C10 C11 C12 C7 -0.2(2)
C8 C7 C12 C11 0.9(2)
P2 C7 C12 C11 -178.83(12)
C6 P2 C13 C18 -133.91(10)
C7 P2 C13 C18 120.62(10)
Co1 P2 C13 C18 -4.99(11)
C6 P2 C13 C14 47.73(12)
C7 P2 C13 C14 -57.73(11)
Co1 P2 C13 C14 176.65(9)
C18 C13 C14 C15 1.09(19)
P2 C13 C14 C15 179.47(11)
C13 C14 C15 C16 -0.9(2)
C14 C15 C16 C17 -0.1(2)
C15 C16 C17 C18 0.8(2)
C16 C17 C18 C13 -0.6(2)
C14 C13 C18 C17 -0.36(18)
P2 C13 C18 C17 -178.74(10)
C4 Co1 C19 F2 -179.99(14)
C3 Co1 C19 F2 -139.70(14)
C2 Co1 C19 F2 -118.86(15)
C1 Co1 C19 F2 147.88(18)
C5 Co1 C19 F2 146.13(13)
P2 Co1 C19 F2 3.65(14)
C4 Co1 C19 F1 -6.20(13)
C3 Co1 C19 F1 34.08(14)
C2 Co1 C19 F1 54.92(18)
C1 Co1 C19 F1 -38.3(3)
C5 Co1 C19 F1 -40.09(15)
P2 Co1 C19 F1 177.43(12)
